data_2234367
loop_
_publ_author_name
'Salmer\'on-Valverde, Amparo'
'Bern\`es, Sylvain'

_publ_section_title
;
 9-(Dicyanomethylidene)fluorene--tetrathiafulvalene (1/1)
;
_journal_coeditor_code QM2055
_journal_issue 4
_journal_name_full 'Acta Crystallographica Section E'
_journal_page_first o932
_journal_paper_doi 10.1107/S1600536812008124
_journal_volume 68
_journal_year 2012
_chemical_formula_iupac 'C16 H8 N2, C6 H4 S4'
_chemical_formula_moiety 'C16 H8 N2, C6 H4 S4'
_chemical_formula_sum 'C22 H12 N2 S4'
_chemical_formula_weight 432.58
_chemical_melting_point 403
_chemical_name_common
;
9-(Dicyanomethylidene)fluorene; tetrathiafulvalene
;
_chemical_name_systematic
;
9-(Dicyanomethylidene)fluorene--2-(2H-1,3-dithiol-2-ylidene)-2H-1,3-dithiole
(1/1)
;
_space_group_IT_number 2
_symmetry_cell_setting triclinic
_symmetry_space_group_name_Hall '-P 1'
_symmetry_space_group_name_H-M 'P -1'
_atom_sites_solution_hydrogens geom
_atom_sites_solution_primary direct
_atom_sites_solution_secondary difmap
_audit_creation_method SHELXTL-Plus
_cell_angle_alpha 94.525(12)
_cell_angle_beta 103.687(12)
_cell_angle_gamma 103.252(12)
_cell_formula_units_Z 2
_cell_length_a 7.9919(11)
_cell_length_b 9.3696(14)
_cell_length_c 14.195(2)
_cell_measurement_pressure 101(2)
_cell_measurement_reflns_used 57
_cell_measurement_temperature 296.0(10)
_cell_measurement_theta_max 12.15
_cell_measurement_theta_min 3.98
_cell_volume 995.2(3)
_computing_cell_refinement 'XSCANS (Siemens, 1996)'
_computing_data_collection 'XSCANS (Siemens, 1996)'
_computing_data_reduction 'XSCANS (Siemens, 1996)'
_computing_molecular_graphics
;
SHELXTL-Plus (Sheldrick, 2008) and Mercury (Macrae <i>et al.</i>,
2008)
;
_computing_publication_material 'SHELXTL-Plus (Sheldrick, 2008)'
_computing_structure_refinement 'SHELXTL-Plus (Sheldrick, 2008)'
_computing_structure_solution 'SHELXTL-Plus (Sheldrick, 2008)'
_diffrn_ambient_temperature 296.0(10)
_diffrn_measured_fraction_theta_full 0.993
_diffrn_measured_fraction_theta_max 0.993
_diffrn_measurement_device_type 'Bruker P4'
_diffrn_measurement_method '2\q/\w scans'
_diffrn_radiation_monochromator graphite
_diffrn_radiation_source X-ray
_diffrn_radiation_type MoK\a
_diffrn_radiation_wavelength 0.71073
_diffrn_reflns_av_R_equivalents 0.0615
_diffrn_reflns_av_sigmaI/netI 0.0989
_diffrn_reflns_limit_h_max 3
_diffrn_reflns_limit_h_min -9
_diffrn_reflns_limit_k_max 10
_diffrn_reflns_limit_k_min -10
_diffrn_reflns_limit_l_max 16
_diffrn_reflns_limit_l_min -16
_diffrn_reflns_number 5766
_diffrn_reflns_theta_full 25.00
_diffrn_reflns_theta_max 25.00
_diffrn_reflns_theta_min 2.26
_diffrn_standards_decay_% 14
_diffrn_standards_interval_count 48
_diffrn_standards_number 2
_exptl_absorpt_coefficient_mu 0.488
_exptl_absorpt_correction_T_max 0.68822
_exptl_absorpt_correction_T_min 0.64976
_exptl_absorpt_correction_type psi-scan
_exptl_absorpt_process_details '(XSCANS; Siemens, 1996)'
_exptl_crystal_colour green
_exptl_crystal_density_diffrn 1.443
_exptl_crystal_density_method 'not measured'
_exptl_crystal_description plate
_exptl_crystal_F_000 444
_exptl_crystal_size_max 0.22
_exptl_crystal_size_mid 0.20
_exptl_crystal_size_min 0.03
_refine_diff_density_max 0.214
_refine_diff_density_min -0.211
_refine_ls_extinction_coef 0.0125(17)
_refine_ls_extinction_expression Fc^*^=kFc[1+0.001xFc^2^\l^3^/sin(2\q)]^-1/4^
_refine_ls_extinction_method 'SHELXTL-Plus (Sheldrick, 2008)'
_refine_ls_goodness_of_fit_ref 0.951
_refine_ls_hydrogen_treatment constr
_refine_ls_matrix_type full
_refine_ls_number_constraints 0
_refine_ls_number_parameters 254
_refine_ls_number_reflns 3493
_refine_ls_number_restraints 0
_refine_ls_restrained_S_all 0.951
_refine_ls_R_factor_all 0.1405
_refine_ls_R_factor_gt 0.0481
_refine_ls_shift/su_max 0.000
_refine_ls_shift/su_mean 0.000
_refine_ls_structure_factor_coef Fsqd
_refine_ls_weighting_details 'calc w=1/[\s^2^(Fo^2^)+(0.0414P)^2^] where P=(Fo^2^+2Fc^2^)/3'
_refine_ls_weighting_scheme calc
_refine_ls_wR_factor_gt 0.0890
_refine_ls_wR_factor_ref 0.1189
_reflns_number_gt 1541
_reflns_number_total 3493
_reflns_threshold_expression I>2\s(I)
_cod_data_source_file qm2055.cif
_cod_data_source_block I
_cod_original_cell_volume 995.3(2)
_cod_database_code 2234367
_cod_database_fobs_code 2234367

loop_
_symmetry_equiv_pos_as_xyz
'x, y, z'
'-x, -y, -z'

loop_
_atom_site_type_symbol
_atom_site_label
_atom_site_fract_x
_atom_site_fract_y
_atom_site_fract_z
_atom_site_U_iso_or_equiv
_atom_site_adp_type
_atom_site_calc_flag
_atom_site_refinement_flags
_atom_site_occupancy
_atom_site_symmetry_multiplicity
C C1 0.0179(5) 0.9147(5) 0.3451(3) 0.0587(11) Uani d . 1 1
H H1A -0.0058 0.9988 0.3201 0.070 Uiso calc R 1 1
C C2 -0.0704(6) 0.7737(5) 0.2941(3) 0.0718(14) Uani d . 1 1
H H2A -0.1543 0.7635 0.2345 0.086 Uiso calc R 1 1
C C3 -0.0341(7) 0.6488(5) 0.3318(4) 0.0767(14) Uani d . 1 1
H H3A -0.0935 0.5557 0.2967 0.092 Uiso calc R 1 1
C C4 0.0888(6) 0.6601(5) 0.4206(4) 0.0694(13) Uani d . 1 1
H H4A 0.1116 0.5755 0.4452 0.083 Uiso calc R 1 1
C C4A 0.1776(5) 0.7992(5) 0.4723(3) 0.0538(11) Uani d . 1 1
C C4B 0.3151(5) 0.8434(5) 0.5651(3) 0.0521(11) Uani d . 1 1
C C5 0.3937(6) 0.7596(5) 0.6298(4) 0.0643(12) Uani d . 1 1
H H5A 0.3570 0.6567 0.6188 0.077 Uiso calc R 1 1
C C6 0.5283(6) 0.8334(6) 0.7112(4) 0.0721(14) Uani d . 1 1
H H6A 0.5844 0.7783 0.7541 0.087 Uiso calc R 1 1
C C7 0.5818(6) 0.9857(6) 0.7309(3) 0.0676(13) Uani d . 1 1
H H7A 0.6712 1.0319 0.7869 0.081 Uiso calc R 1 1
C C8 0.5017(5) 1.0703(5) 0.6668(3) 0.0589(11) Uani d . 1 1
H H8A 0.5372 1.1732 0.6799 0.071 Uiso calc R 1 1
C C8A 0.3686(5) 1.0006(5) 0.5833(3) 0.0495(10) Uani d . 1 1
C C9 0.2619(5) 1.0585(5) 0.5019(3) 0.0448(10) Uani d . 1 1
C C9A 0.1426(5) 0.9265(4) 0.4344(3) 0.0485(10) Uani d . 1 1
C C10 0.2732(5) 1.2023(5) 0.4915(3) 0.0489(10) Uani d . 1 1
C C11 0.1603(6) 1.2507(4) 0.4121(3) 0.0545(11) Uani d . 1 1
N N12 0.0739(5) 1.2952(4) 0.3509(3) 0.0719(11) Uani d . 1 1
C C13 0.3997(6) 1.3228(5) 0.5590(3) 0.0577(12) Uani d . 1 1
N N14 0.5000(5) 1.4216(4) 0.6109(3) 0.0782(12) Uani d . 1 1
S S15 0.28023(18) 0.60731(16) -0.03391(10) 0.0884(5) Uani d . 1 1
C C16 0.1970(7) 0.6242(6) 0.0666(4) 0.0943(17) Uani d . 1 1
H H16A 0.0993 0.6633 0.0638 0.113 Uiso calc R 1 1
C C17 0.2751(7) 0.5805(6) 0.1473(4) 0.0866(16) Uani d . 1 1
H H17A 0.2330 0.5867 0.2028 0.104 Uiso calc R 1 1
S S18 0.45887(18) 0.51072(15) 0.14801(9) 0.0832(5) Uani d . 1 1
C C19 0.4457(5) 0.5248(5) 0.0235(3) 0.0636(13) Uani d . 1 1
S S20 0.26100(15) 1.13111(14) 0.99343(9) 0.0784(4) Uani d . 1 1
C C21 0.3288(6) 1.0451(6) 0.9025(3) 0.0742(14) Uani d . 1 1
H H21A 0.4389 1.0845 0.8909 0.089 Uiso calc R 1 1
C C22 0.2207(6) 0.9222(5) 0.8498(3) 0.0693(13) Uani d . 1 1
H H22A 0.2525 0.8725 0.8001 0.083 Uiso calc R 1 1
S S23 0.01752(15) 0.85519(14) 0.87520(8) 0.0661(4) Uani d . 1 1
C C24 0.0573(5) 0.9972(4) 0.9734(3) 0.0517(11) Uani d . 1 1

loop_
_atom_site_aniso_label
_atom_site_aniso_U_11
_atom_site_aniso_U_22
_atom_site_aniso_U_33
_atom_site_aniso_U_12
_atom_site_aniso_U_13
_atom_site_aniso_U_23
C1 0.062(3) 0.048(3) 0.066(3) 0.012(2) 0.016(3) 0.008(2)
C2 0.072(3) 0.063(3) 0.068(3) 0.007(3) 0.010(3) -0.002(3)
C3 0.086(4) 0.050(3) 0.086(4) 0.004(3) 0.024(3) -0.007(3)
C4 0.081(3) 0.051(3) 0.078(4) 0.020(3) 0.022(3) 0.012(3)
C4A 0.060(3) 0.041(3) 0.068(3) 0.017(2) 0.028(2) 0.008(2)
C4B 0.050(3) 0.060(3) 0.054(3) 0.018(2) 0.024(2) 0.013(2)
C5 0.072(3) 0.061(3) 0.076(3) 0.031(3) 0.031(3) 0.028(3)
C6 0.068(3) 0.098(4) 0.073(4) 0.042(3) 0.032(3) 0.040(3)
C7 0.062(3) 0.088(4) 0.058(3) 0.025(3) 0.018(2) 0.023(3)
C8 0.057(3) 0.061(3) 0.063(3) 0.017(2) 0.019(2) 0.016(3)
C8A 0.048(2) 0.054(3) 0.056(3) 0.018(2) 0.022(2) 0.016(2)
C9 0.045(2) 0.048(3) 0.049(2) 0.017(2) 0.020(2) 0.007(2)
C9A 0.049(2) 0.047(3) 0.053(3) 0.014(2) 0.020(2) 0.006(2)
C10 0.047(3) 0.049(3) 0.049(3) 0.012(2) 0.009(2) 0.004(2)
C11 0.064(3) 0.041(3) 0.059(3) 0.012(2) 0.022(3) -0.002(2)
N12 0.087(3) 0.057(3) 0.066(3) 0.023(2) 0.005(2) 0.004(2)
C13 0.065(3) 0.051(3) 0.062(3) 0.018(3) 0.020(3) 0.015(2)
N14 0.080(3) 0.064(3) 0.077(3) 0.011(2) 0.005(2) 0.002(2)
S15 0.0775(9) 0.0981(11) 0.0898(10) 0.0303(8) 0.0098(8) 0.0282(8)
C16 0.072(4) 0.096(4) 0.103(4) 0.022(3) 0.005(3) 0.002(4)
C17 0.075(4) 0.089(4) 0.086(4) 0.004(3) 0.022(3) -0.005(3)
S18 0.0863(10) 0.0853(10) 0.0709(9) 0.0159(8) 0.0105(7) 0.0185(7)
C19 0.064(3) 0.049(3) 0.063(3) 0.000(2) 0.000(2) 0.015(2)
S20 0.0612(8) 0.0889(10) 0.0702(9) -0.0083(7) 0.0218(7) -0.0093(7)
C21 0.052(3) 0.101(4) 0.069(3) 0.012(3) 0.022(3) 0.012(3)
C22 0.061(3) 0.091(4) 0.065(3) 0.026(3) 0.029(3) 0.013(3)
S23 0.0628(8) 0.0728(9) 0.0583(7) 0.0136(6) 0.0153(6) -0.0042(6)
C24 0.049(3) 0.052(3) 0.052(3) 0.012(2) 0.0123(19) 0.002(2)

loop_
_atom_type_symbol
_atom_type_description
_atom_type_scat_dispersion_real
_atom_type_scat_dispersion_imag
_atom_type_scat_source
C C 0.0033 0.0016 'International Tables Vol C Tables 4.2.6.8 and 6.1.1.4'
H H 0.0000 0.0000 'International Tables Vol C Tables 4.2.6.8 and 6.1.1.4'
N N 0.0061 0.0033 'International Tables Vol C Tables 4.2.6.8 and 6.1.1.4'
S S 0.1246 0.1234 'International Tables Vol C Tables 4.2.6.8 and 6.1.1.4'

loop_
_geom_angle_atom_site_label_1
_geom_angle_atom_site_label_2
_geom_angle_atom_site_label_3
_geom_angle_site_symmetry_1
_geom_angle
C9A C1 C2 . 118.5(4)
C9A C1 H1A . 120.8
C2 C1 H1A . 120.8
C3 C2 C1 . 120.4(4)
C3 C2 H2A . 119.8
C1 C2 H2A . 119.8
C4 C3 C2 . 121.2(4)
C4 C3 H3A . 119.4
C2 C3 H3A . 119.4
C3 C4 C4A . 119.1(4)
C3 C4 H4A . 120.4
C4A C4 H4A . 120.4
C4 C4A C9A . 120.1(4)
C4 C4A C4B . 130.7(4)
C9A C4A C4B . 109.2(4)
C5 C4B C8A . 120.8(4)
C5 C4B C4A . 131.0(4)
C8A C4B C4A . 108.2(4)
C6 C5 C4B . 118.1(4)
C6 C5 H5A . 120.9
C4B C5 H5A . 120.9
C7 C6 C5 . 122.2(4)
C7 C6 H6A . 118.9
C5 C6 H6A . 118.9
C6 C7 C8 . 119.9(4)
C6 C7 H7A . 120.1
C8 C7 H7A . 120.1
C8A C8 C7 . 119.7(4)
C8A C8 H8A . 120.1
C7 C8 H8A . 120.1
C8 C8A C4B . 119.3(4)
C8 C8A C9 . 132.4(4)
C4B C8A C9 . 108.3(4)
C10 C9 C9A . 127.4(4)
C10 C9 C8A . 126.8(4)
C9A C9 C8A . 105.8(3)
C1 C9A C4A . 120.6(4)
C1 C9A C9 . 130.8(4)
C4A C9A C9 . 108.5(4)
C9 C10 C13 . 123.1(4)
C9 C10 C11 . 123.8(4)
C13 C10 C11 . 113.1(4)
N12 C11 C10 . 177.1(5)
N14 C13 C10 . 178.0(5)
C16 S15 C19 . 94.7(2)
C17 C16 S15 . 118.3(5)
C17 C16 H16A . 120.9
S15 C16 H16A . 120.9
C16 C17 S18 . 118.5(5)
C16 C17 H17A . 120.8
S18 C17 H17A . 120.8
C17 S18 C19 . 93.8(2)
C19 C19 S15 2_665 123.0(5)
C19 C19 S18 2_665 122.5(5)
S15 C19 S18 . 114.6(2)
C21 S20 C24 . 94.8(2)
C22 C21 S20 . 118.2(4)
C22 C21 H21A . 120.9
S20 C21 H21A . 120.9
C21 C22 S23 . 118.4(4)
C21 C22 H22A . 120.8
S23 C22 H22A . 120.8
C22 S23 C24 . 94.4(2)
C24 C24 S20 2_577 123.1(4)
C24 C24 S23 2_577 122.8(4)
S20 C24 S23 . 114.1(2)

loop_
_geom_bond_atom_site_label_1
_geom_bond_atom_site_label_2
_geom_bond_site_symmetry_2
_geom_bond_distance
C1 C9A . 1.394(5)
C1 C2 . 1.395(5)
C1 H1A . 0.9300
C2 C3 . 1.386(6)
C2 H2A . 0.9300
C3 C4 . 1.382(6)
C3 H3A . 0.9300
C4 C4A . 1.386(5)
C4 H4A . 0.9300
C4A C9A . 1.404(5)
C4A C4B . 1.460(6)
C4B C5 . 1.386(5)
C4B C8A . 1.421(5)
C5 C6 . 1.384(6)
C5 H5A . 0.9300
C6 C7 . 1.378(6)
C6 H6A . 0.9300
C7 C8 . 1.392(5)
C7 H7A . 0.9300
C8 C8A . 1.388(5)
C8 H8A . 0.9300
C8A C9 . 1.483(5)
C9 C10 . 1.352(5)
C9 C9A . 1.482(5)
C10 C13 . 1.436(6)
C10 C11 . 1.442(6)
C11 N12 . 1.144(5)
C13 N14 . 1.147(5)
S15 C16 . 1.722(6)
S15 C19 . 1.752(4)
C16 C17 . 1.312(6)
C16 H16A . 0.9300
C17 S18 . 1.737(5)
C17 H17A . 0.9300
S18 C19 . 1.762(4)
C19 C19 2_665 1.351(8)
S20 C21 . 1.726(5)
S20 C24 . 1.759(4)
C21 C22 . 1.317(6)
C21 H21A . 0.9300
C22 S23 . 1.734(4)
C22 H22A . 0.9300
S23 C24 . 1.766(4)
C24 C24 2_577 1.324(7)

loop_
_geom_torsion_atom_site_label_1
_geom_torsion_atom_site_label_2
_geom_torsion_atom_site_label_3
_geom_torsion_atom_site_label_4
_geom_torsion_site_symmetry_4
_geom_torsion
C9A C1 C2 C3 . -0.1(6)
C1 C2 C3 C4 . 0.5(7)
C2 C3 C4 C4A . -0.3(7)
C3 C4 C4A C9A . -0.1(6)
C3 C4 C4A C4B . -178.2(4)
C4 C4A C4B C5 . -2.0(7)
C9A C4A C4B C5 . 179.7(4)
C4 C4A C4B C8A . 176.8(4)
C9A C4A C4B C8A . -1.4(4)
C8A C4B C5 C6 . -1.5(6)
C4A C4B C5 C6 . 177.3(4)
C4B C5 C6 C7 . 1.9(6)
C5 C6 C7 C8 . -1.1(6)
C6 C7 C8 C8A . -0.2(6)
C7 C8 C8A C4B . 0.6(5)
C7 C8 C8A C9 . -179.0(4)
C5 C4B C8A C8 . 0.3(5)
C4A C4B C8A C8 . -178.7(3)
C5 C4B C8A C9 . 179.9(3)
C4A C4B C8A C9 . 0.9(4)
C8 C8A C9 C10 . 0.1(6)
C4B C8A C9 C10 . -179.5(4)
C8 C8A C9 C9A . 179.4(4)
C4B C8A C9 C9A . -0.2(4)
C2 C1 C9A C4A . -0.3(6)
C2 C1 C9A C9 . 176.7(4)
C4 C4A C9A C1 . 0.4(6)
C4B C4A C9A C1 . 178.9(3)
C4 C4A C9A C9 . -177.2(4)
C4B C4A C9A C9 . 1.3(4)
C10 C9 C9A C1 . 1.4(6)
C8A C9 C9A C1 . -178.0(4)
C10 C9 C9A C4A . 178.7(4)
C8A C9 C9A C4A . -0.7(4)
C9A C9 C10 C13 . -176.9(4)
C8A C9 C10 C13 . 2.3(6)
C9A C9 C10 C11 . 3.1(6)
C8A C9 C10 C11 . -177.6(3)
C19 S15 C16 C17 . 1.9(5)
S15 C16 C17 S18 . 0.8(6)
C16 C17 S18 C19 . -3.0(5)
C16 S15 C19 C19 2_665 175.8(5)
C16 S15 C19 S18 . -3.9(3)
C17 S18 C19 C19 2_665 -175.6(5)
C17 S18 C19 S15 . 4.2(3)
C24 S20 C21 C22 . 1.5(4)
S20 C21 C22 S23 . 0.1(6)
C21 C22 S23 C24 . -1.5(4)
C21 S20 C24 C24 2_577 178.3(5)
C21 S20 C24 S23 . -2.4(3)
C22 S23 C24 C24 2_577 -178.3(5)
C22 S23 C24 S20 . 2.4(3)
